data_7058584
loop_
_publ_author_name
'Zechel, Filip'
'Schwendt, Peter'
'Gyepes, R\'obert'
'\<Simunek, J\'an'
'Tatiersky, Jozef'
'Krivosudsky, Lukas'

_publ_section_title
;
 Vanadium(V) complexes of mandelic acid
;
_journal_name_full 'New Journal of Chemistry'
_journal_paper_doi 10.1039/C9NJ02275A
_journal_year 2019
_chemical_formula_moiety 'C20 H36 N3 O8 V3'
_chemical_formula_sum 'C20 H36 N3 O8 V3'
_chemical_formula_weight 599.34
_space_group_crystal_system orthorhombic
_space_group_IT_number 57
_space_group_name_Hall '-P 2c 2b'
_space_group_name_H-M_alt 'P b c m'
_symmetry_space_group_name_Hall '-P 2c 2b'
_symmetry_space_group_name_H-M 'P b c m'
_atom_sites_solution_hydrogens geom
_atom_sites_solution_primary direct
_audit_creation_method SHELXL-2018/3
_audit_update_record
;
2019-04-23 deposited with the CCDC.    2019-07-05 downloaded from the CCDC.
;
_cell_angle_alpha 90
_cell_angle_beta 90
_cell_angle_gamma 90
_cell_formula_units_Z 4
_cell_length_a 11.6214(4)
_cell_length_b 13.4677(5)
_cell_length_c 25.1952(8)
_cell_measurement_reflns_used 193
_cell_measurement_temperature 120(2)
_cell_measurement_theta_max 24.9185
_cell_measurement_theta_min 4.2361
_cell_volume 3943.4(2)
_computing_structure_refinement 'SHELXL-2018/3 (Sheldrick, 2018)'
_computing_structure_solution 'SHELXT 2014/5 (Sheldrick, 2014)'
_diffrn_ambient_temperature 120(2)
_diffrn_measured_fraction_theta_full 0.996
_diffrn_measured_fraction_theta_max 0.997
_diffrn_measurement_device_type 'Bruker D8 VENTURE'
_diffrn_radiation_type MoK\a
_diffrn_radiation_wavelength 0.71073
_diffrn_reflns_av_R_equivalents 0.0566
_diffrn_reflns_av_unetI/netI 0.0185
_diffrn_reflns_Laue_measured_fraction_full 0.996
_diffrn_reflns_Laue_measured_fraction_max 0.997
_diffrn_reflns_limit_h_max 14
_diffrn_reflns_limit_h_min -15
_diffrn_reflns_limit_k_max 18
_diffrn_reflns_limit_k_min -18
_diffrn_reflns_limit_l_max 34
_diffrn_reflns_limit_l_min -34
_diffrn_reflns_number 97181
_diffrn_reflns_point_group_measured_fraction_full 0.996
_diffrn_reflns_point_group_measured_fraction_max 0.997
_diffrn_reflns_theta_full 25.242
_diffrn_reflns_theta_max 29.050
_diffrn_reflns_theta_min 2.315
_exptl_absorpt_coefficient_mu 0.727
_exptl_absorpt_correction_T_max 0.83
_exptl_absorpt_correction_T_min 0.76
_exptl_absorpt_correction_type multi-scan
_exptl_absorpt_process_details
;
SADABS-2016/2 - Bruker AXS area detector scaling and absorption correction
;
_exptl_crystal_colour colourless
_exptl_crystal_density_diffrn 1.010
_exptl_crystal_description prism
_exptl_crystal_F_000 1240
_exptl_crystal_size_max 0.376
_exptl_crystal_size_mid 0.238
_exptl_crystal_size_min 0.202
_refine_diff_density_max 0.679
_refine_diff_density_min -0.658
_refine_diff_density_rms 0.071
_refine_ls_extinction_method none
_refine_ls_goodness_of_fit_ref 1.053
_refine_ls_hydrogen_treatment constr
_refine_ls_matrix_type full
_refine_ls_number_parameters 151
_refine_ls_number_reflns 5373
_refine_ls_number_restraints 0
_refine_ls_restrained_S_all 1.053
_refine_ls_R_factor_all 0.0555
_refine_ls_R_factor_gt 0.0391
_refine_ls_shift/su_max 0.001
_refine_ls_shift/su_mean 0.000
_refine_ls_structure_factor_coef Fsqd
_refine_ls_weighting_details 'w=1/[\s^2^(Fo^2^)+(0.0530P)^2^+4.1248P] where P=(Fo^2^+2Fc^2^)/3'
_refine_ls_weighting_scheme calc
_refine_ls_wR_factor_gt 0.1073
_refine_ls_wR_factor_ref 0.1174
_reflns_Friedel_coverage 0.000
_reflns_number_gt 4261
_reflns_number_total 5373
_reflns_threshold_expression 'I > 2\s(I)'
_cod_data_source_file c9nj02275a2.cif
_cod_data_source_block m119_sq
_cod_depositor_comments
;
The following automatic conversions were performed:

'_exptl_absorpt_correction_type' value 'Multi-Scan' changed to
'multi-scan' according to
/home/data/users/saulius/crontab/automatic-downloads/rss-feeds/RSC/lib/dictionaries/cif_core.dic
dictionary named 'cif_core.dic' version 2.4.2 from 2011-04-26.

Automatic conversion script
Id: cif_fix_values 4973 2017-02-22 13:04:09Z antanas 
;
_cod_database_code 7058584
_shelx_shelxl_version_number 2018/3
_shelx_space_group_comment
;
The symmetry employed for this shelxl refinement is uniquely defined
by the following loop, which should always be used as a source of
symmetry information in preference to the above space-group names.
They are only intended as comments.
;
_shelx_estimated_absorpt_t_min 0.772
_shelx_estimated_absorpt_t_max 0.867

loop_
_space_group_symop_operation_xyz
'x, y, z'
'-x, -y, z+1/2'
'-x, y+1/2, -z+1/2'
'x, -y+1/2, -z'
'-x, -y, -z'
'x, y, -z-1/2'
'x, -y-1/2, z-1/2'
'-x, y-1/2, z'

loop_
_atom_site_label
_atom_site_type_symbol
_atom_site_fract_x
_atom_site_fract_y
_atom_site_fract_z
_atom_site_U_iso_or_equiv
_atom_site_adp_type
_atom_site_occupancy
_atom_site_site_symmetry_order
_atom_site_calc_flag
_atom_site_refinement_flags_posn
_atom_site_refinement_flags_adp
_atom_site_refinement_flags_occupancy
V1 V 0.17486(3) 0.50620(3) 0.250000 0.01519(10) Uani 1 2 d S T P
V2 V 0.39907(3) 0.51033(3) 0.17872(2) 0.02249(9) Uani 1 1 d . . .
O1 O 0.34425(15) 0.51386(15) 0.250000 0.0225(4) Uani 1 2 d S T P
O2 O 0.22612(11) 0.49773(9) 0.17588(5) 0.0201(3) Uani 1 1 d . . .
O3 O 0.36860(12) 0.46985(14) 0.10460(6) 0.0364(4) Uani 1 1 d . . .
O4 O 0.24286(14) 0.42002(14) 0.04368(6) 0.0418(4) Uani 1 1 d . . .
O5 O 0.50725(14) 0.43641(16) 0.18653(6) 0.0482(5) Uani 1 1 d . . .
O6 O 0.44575(18) 0.62416(14) 0.17005(7) 0.0530(5) Uani 1 1 d . . .
O7 O 0.08234(15) 0.41406(14) 0.250000 0.0229(4) Uani 1 2 d S T P
O8 O 0.10281(16) 0.60932(14) 0.250000 0.0254(4) Uani 1 2 d S T P
C1 C 0.17008(15) 0.47775(14) 0.12752(7) 0.0223(4) Uani 1 1 d . . .
H1 H 0.119255 0.418451 0.132107 0.027 Uiso 1 1 calc R U .
C2 C 0.26553(17) 0.45255(16) 0.08748(8) 0.0275(4) Uani 1 1 d . . .
C3 C 0.09860(15) 0.56375(15) 0.10797(7) 0.0227(4) Uani 1 1 d . . .
C4 C 0.01164(17) 0.54750(18) 0.07074(7) 0.0295(4) Uani 1 1 d . . .
H4 H -0.002128 0.482218 0.057951 0.035 Uiso 1 1 calc R U .
C5 C -0.05474(19) 0.6256(2) 0.05227(8) 0.0373(5) Uani 1 1 d . . .
H5 H -0.113419 0.613689 0.026807 0.045 Uiso 1 1 calc R U .
C6 C -0.0358(2) 0.72090(19) 0.07082(8) 0.0392(5) Uani 1 1 d . . .
H6 H -0.081758 0.774377 0.058350 0.047 Uiso 1 1 calc R U .
C7 C 0.0502(2) 0.73796(18) 0.10755(9) 0.0373(5) Uani 1 1 d . . .
H7 H 0.063142 0.803385 0.120319 0.045 Uiso 1 1 calc R U .
C8 C 0.11805(18) 0.66007(16) 0.12601(8) 0.0300(4) Uani 1 1 d . . .
H8 H 0.177660 0.672626 0.150922 0.036 Uiso 1 1 calc R U .

loop_
_atom_site_aniso_label
_atom_site_aniso_U_11
_atom_site_aniso_U_22
_atom_site_aniso_U_33
_atom_site_aniso_U_23
_atom_site_aniso_U_13
_atom_site_aniso_U_12
V1 0.01061(18) 0.0183(2) 0.01666(19) 0.000 0.000 0.00031(14)
V2 0.01258(15) 0.0368(2) 0.01812(16) -0.00004(12) 0.00186(10) -0.00523(12)
O1 0.0128(8) 0.0374(11) 0.0173(8) 0.000 0.000 -0.0038(7)
O2 0.0140(6) 0.0322(7) 0.0140(6) 0.0002(5) -0.0019(4) -0.0002(5)
O3 0.0217(7) 0.0668(11) 0.0208(7) -0.0078(7) 0.0028(5) -0.0031(7)
O4 0.0348(8) 0.0638(11) 0.0267(8) -0.0184(7) -0.0037(6) 0.0028(8)
O5 0.0292(8) 0.0841(14) 0.0314(8) -0.0052(8) 0.0016(7) 0.0255(9)
O6 0.0675(13) 0.0557(11) 0.0358(9) 0.0002(8) 0.0126(9) -0.0335(10)
O7 0.0179(8) 0.0238(9) 0.0270(9) 0.000 0.000 -0.0041(7)
O8 0.0238(9) 0.0227(9) 0.0297(10) 0.000 0.000 0.0061(7)
C1 0.0179(8) 0.0299(9) 0.0189(8) -0.0030(7) -0.0036(6) -0.0030(7)
C2 0.0240(9) 0.0346(11) 0.0240(9) -0.0030(8) -0.0005(7) 0.0016(8)
C3 0.0159(8) 0.0366(10) 0.0158(8) 0.0026(7) -0.0007(6) -0.0003(7)
C4 0.0231(9) 0.0460(12) 0.0195(8) -0.0017(8) -0.0039(7) 0.0015(8)
C5 0.0273(10) 0.0649(16) 0.0198(9) 0.0031(9) -0.0062(8) 0.0089(10)
C6 0.0406(12) 0.0527(14) 0.0242(10) 0.0088(10) -0.0020(9) 0.0167(11)
C7 0.0460(13) 0.0352(12) 0.0308(11) 0.0076(9) -0.0035(10) 0.0042(10)
C8 0.0299(10) 0.0346(11) 0.0257(9) 0.0051(8) -0.0050(8) -0.0023(8)

loop_
_atom_type_symbol
_atom_type_description
_atom_type_scat_dispersion_real
_atom_type_scat_dispersion_imag
_atom_type_scat_source
C C 0.0033 0.0016 'International Tables Vol C Tables 4.2.6.8 and 6.1.1.4'
H H 0.0000 0.0000 'International Tables Vol C Tables 4.2.6.8 and 6.1.1.4'
N N 0.0061 0.0033 'International Tables Vol C Tables 4.2.6.8 and 6.1.1.4'
O O 0.0106 0.0060 'International Tables Vol C Tables 4.2.6.8 and 6.1.1.4'
V V 0.3005 0.5294 'International Tables Vol C Tables 4.2.6.8 and 6.1.1.4'

loop_
_geom_angle_atom_site_label_1
_geom_angle_atom_site_label_2
_geom_angle_atom_site_label_3
_geom_angle
_geom_angle_site_symmetry_1
_geom_angle_site_symmetry_3
O8 V1 O7 108.00(10) . .
O8 V1 O2 101.91(4) . .
O7 V1 O2 98.91(4) . .
O8 V1 O2 101.91(4) . 6_556
O7 V1 O2 98.91(4) . 6_556
O2 V1 O2 144.01(8) . 6_556
O8 V1 O1 118.09(9) . .
O7 V1 O1 133.91(9) . .
O2 V1 O1 72.55(4) . .
O2 V1 O1 72.55(4) 6_556 .
O5 V2 O6 109.55(11) . .
O5 V2 O1 99.25(8) . .
O6 V2 O1 102.28(9) . .
O5 V2 O3 94.84(8) . .
O6 V2 O3 101.01(8) . .
O1 V2 O3 146.81(7) . .
O5 V2 O2 136.67(9) . .
O6 V2 O2 113.77(9) . .
O1 V2 O2 72.70(6) . .
O3 V2 O2 76.41(5) . .
V2 O1 V2 140.83(10) 6_556 .
V2 O1 V1 109.42(5) 6_556 .
V2 O1 V1 109.42(5) . .
C1 O2 V1 133.95(11) . .
C1 O2 V2 120.50(11) . .
V1 O2 V2 105.28(6) . .
C2 O3 V2 122.00(13) . .
O2 C1 C3 113.00(15) . .
O2 C1 C2 106.04(14) . .
C3 C1 C2 110.66(16) . .
O2 C1 H1 109.0 . .
C3 C1 H1 109.0 . .
C2 C1 H1 109.0 . .
O4 C2 O3 124.58(19) . .
O4 C2 C1 121.24(18) . .
O3 C2 C1 114.18(16) . .
C8 C3 C4 118.86(19) . .
C8 C3 C1 121.29(16) . .
C4 C3 C1 119.85(18) . .
C5 C4 C3 120.7(2) . .
C5 C4 H4 119.7 . .
C3 C4 H4 119.7 . .
C6 C5 C4 120.2(2) . .
C6 C5 H5 119.9 . .
C4 C5 H5 119.9 . .
C7 C6 C5 119.7(2) . .
C7 C6 H6 120.1 . .
C5 C6 H6 120.1 . .
C6 C7 C8 120.6(2) . .
C6 C7 H7 119.7 . .
C8 C7 H7 119.7 . .
C7 C8 C3 120.05(19) . .
C7 C8 H8 120.0 . .
C3 C8 H8 120.0 . .

loop_
_geom_bond_atom_site_label_1
_geom_bond_atom_site_label_2
_geom_bond_distance
_geom_bond_site_symmetry_2
V1 O8 1.6217(19) .
V1 O7 1.6419(18) .
V1 O2 1.9634(12) .
V1 O2 1.9635(12) 6_556
V1 O1 1.9712(18) .
V2 O5 1.6157(17) .
V2 O6 1.6407(18) .
V2 O1 1.9061(7) .
V2 O3 1.9775(15) .
V2 O2 2.0183(13) .
O2 C1 1.408(2) .
O3 C2 1.294(2) .
O4 C2 1.216(2) .
C1 C3 1.508(3) .
C1 C2 1.537(3) .
C1 H1 1.0000 .
C3 C8 1.393(3) .
C3 C4 1.396(2) .
C4 C5 1.385(3) .
C4 H4 0.9500 .
C5 C6 1.384(4) .
C5 H5 0.9500 .
C6 C7 1.381(3) .
C6 H6 0.9500 .
C7 C8 1.392(3) .
C7 H7 0.9500 .
C8 H8 0.9500 .

loop_
_geom_torsion_atom_site_label_1
_geom_torsion_atom_site_label_2
_geom_torsion_atom_site_label_3
_geom_torsion_atom_site_label_4
_geom_torsion
V1 O2 C1 C3 74.9(2)
V2 O2 C1 C3 -112.02(14)
V1 O2 C1 C2 -163.68(13)
V2 O2 C1 C2 9.38(19)
V2 O3 C2 O4 -173.91(18)
V2 O3 C2 C1 6.7(3)
O2 C1 C2 O4 170.8(2)
C3 C1 C2 O4 -66.3(3)
O2 C1 C2 O3 -9.7(2)
C3 C1 C2 O3 113.2(2)
O2 C1 C3 C8 20.2(2)
C2 C1 C3 C8 -98.6(2)
O2 C1 C3 C4 -160.39(16)
C2 C1 C3 C4 80.9(2)
C8 C3 C4 C5 -0.4(3)
C1 C3 C4 C5 -179.89(18)
C3 C4 C5 C6 -0.3(3)
C4 C5 C6 C7 0.5(3)
C5 C6 C7 C8 0.1(4)
C6 C7 C8 C3 -0.8(3)
C4 C3 C8 C7 1.0(3)
C1 C3 C8 C7 -179.56(19)
